data_2018252
loop_
_publ_author_name
'Friese, K.'
'Halasyamani, P. S.'
'Tolkiehn, M.'
'Grzechnik, A.'

_publ_section_title
;
 A high-pressure single-crystal synchrotron diffraction study of
 NH~4~RbTe~4~O~9~&#x00B7;2H~2~O: stability of three different
 TeO~<i>x~</i> coordination polyhedra
;
_journal_coeditor_code LG3063
_journal_issue 10
_journal_name_full 'Acta Crystallographica Section C'
_journal_page_first i45
_journal_page_last i49
_journal_paper_doi 10.1107/S0108270111025728
_journal_volume 67
_journal_year 2011
_chemical_formula_iupac 'N H4 Rb Te4 O9 , 2H2 O'
_chemical_formula_moiety 'O9 Te4 (NH4) 2(H2O) Rb1'
_chemical_formula_sum 'H8 N O11 Rb Te4'
_chemical_formula_weight 793.9
_chemical_name_systematic
;
ammonium rubidium nonaoxotetratellurate(IV) dihydrate
;
_space_group_IT_number 15
_symmetry_cell_setting monoclinic
_symmetry_space_group_name_Hall '-I 2ya'
_symmetry_space_group_name_H-M 'I 1 2/a 1'
_cell_angle_alpha 90
_cell_angle_beta 101.887(4)
_cell_angle_gamma 90
_cell_formula_units_Z 8
_cell_length_a 18.9990(10)
_cell_length_b 6.7318(4)
_cell_length_c 21.1835(11)
_cell_measurement_reflns_used 2941
_cell_measurement_temperature 293
_cell_measurement_theta_max 31.84
_cell_measurement_theta_min 3.22
_cell_volume 2651.2(3)
_computing_cell_refinement 'X-AREA (Stoe & Cie, 2006)'
_computing_data_collection 'X-AREA (Stoe & Cie, 2006)'
_computing_data_reduction
;
X-AREA (Stoe & Cie, 2006) and JANA2006 (Pet\<r\'i\<cek <i>et al.</i>,
2006)
;
_computing_molecular_graphics 'ATOMS (Dowty, 1999)'
_computing_publication_material
;
JANA2006 (Pet\<r\'i\<cek <i>et al.</i>, 2006)
;
_computing_structure_refinement
;
JANA2006 (Pet\<r\'i\<cek <i>et al.</i>, 2006)
;
_computing_structure_solution 'coordinates from Kim & Halasyamani (2008)'
_diffrn_ambient_temperature 293
_diffrn_measured_fraction_theta_full 0.99
_diffrn_measured_fraction_theta_max 0.99
_diffrn_measurement_device 'Stoe IPDS 2T'
_diffrn_measurement_device_type 'Stoe IPDS 2T'
_diffrn_measurement_method \f
_diffrn_radiation_source 'X-ray tube'
_diffrn_radiation_type 'Mo K\a'
_diffrn_radiation_wavelength 0.71069
_diffrn_reflns_av_R_equivalents 0.0604
_diffrn_reflns_av_sigmaI/netI 0.0571
_diffrn_reflns_limit_h_max 28
_diffrn_reflns_limit_h_min -28
_diffrn_reflns_limit_k_max 9
_diffrn_reflns_limit_k_min -9
_diffrn_reflns_limit_l_max 31
_diffrn_reflns_limit_l_min -31
_diffrn_reflns_number 22317
_diffrn_reflns_reduction_process
;
X-AREA (Stoe & Cie, 2006) and JANA2006 (Pet\<r\'i\<cek et al., 2006)
;
_diffrn_reflns_theta_full 31.84
_diffrn_reflns_theta_max 31.84
_diffrn_reflns_theta_min 3.22
_exptl_absorpt_coefficient_mu 12.407
_exptl_absorpt_correction_T_max 0.2256
_exptl_absorpt_correction_T_min 0.0553
_exptl_absorpt_correction_type numerical
_exptl_absorpt_process_details '(JANA2006; Pet\<r\'i\<cek <i>et al.</i>, 2006)'
_exptl_crystal_colour 'light yellow'
_exptl_crystal_density_diffrn 3.942
_exptl_crystal_description irregular
_exptl_crystal_F_000 2784
_exptl_crystal_size_max 0.18
_exptl_crystal_size_mid 0.12
_exptl_crystal_size_min 0.06
_refine_diff_density_max 3.11
_refine_diff_density_min -2.15
_refine_ls_extinction_method none
_refine_ls_goodness_of_fit_ref 1.50
_refine_ls_hydrogen_treatment undef
_refine_ls_number_constraints 6
_refine_ls_number_parameters 163
_refine_ls_number_reflns 4518
_refine_ls_number_restraints 0
_refine_ls_R_factor_all 0.0794
_refine_ls_R_factor_gt 0.0367
_refine_ls_shift/su_max 0.0173
_refine_ls_shift/su_mean 0.0012
_refine_ls_structure_factor_coef F
_refine_ls_weighting_details 'w = 1/(\s^2^(F)+0.0001F^2^)'
_refine_ls_weighting_scheme sigma
_refine_ls_wR_factor_gt 0.0380
_refine_ls_wR_factor_ref 0.0429
_reflns_number_gt 2836
_reflns_number_total 4518
_reflns_threshold_expression I>3\s(I)
_cod_data_source_file lg3063.cif
_cod_data_source_block I_ambient
_cod_original_sg_symbol_H-M 'I 2/a'
_cod_original_formula_sum 'H8 N1 O11 Rb1 Te4'
_cod_database_code 2018252
_cod_database_fobs_code 2018252

loop_
_symmetry_equiv_pos_site_id
_symmetry_equiv_pos_as_xyz
1 x,y,z
2 -x+1/2,y,-z
3 -x,-y,-z
4 x+1/2,-y,z
5 x+1/2,y+1/2,z+1/2
6 -x,y+1/2,-z+1/2
7 -x+1/2,-y+1/2,-z+1/2
8 x,-y+1/2,z+1/2

loop_
_atom_site_type_symbol
_atom_site_label
_atom_site_fract_x
_atom_site_fract_y
_atom_site_fract_z
_atom_site_U_iso_or_equiv
_atom_site_adp_type
_atom_site_calc_flag
_atom_site_occupancy
_atom_site_symmetry_multiplicity
Te Te1 0.12062(3) 0.60950(8) 0.30889(3) 0.02009(16) Uani d 1 8
Te Te2 0.05612(3) 0.11337(9) 0.19897(3) 0.01965(15) Uani d 1 8
Te Te3 0.21968(3) 0.18854(8) 0.31354(3) 0.01775(15) Uani d 1 8
Te Te4 0.31367(3) 0.66521(8) 0.35614(3) 0.02181(16) Uani d 1 8
Rb Rb1 0.25 0.4054(3) 0.5 0.0366(6) Uani d 0.781(6) 4
Rb Rb2 0.03410(8) 0.0994(2) 0.39071(8) 0.0289(5) Uani d 0.610(3) 8
O O1 0.0584(3) 0.6722(10) 0.3644(3) 0.0256(19) Uani d 1 8
O O2 0.2061(3) 0.7075(10) 0.3678(3) 0.028(2) Uani d 1 8
O O3 0.1400(4) 0.3445(9) 0.3419(3) 0.027(2) Uani d 1 8
O O4 -0.0014(4) -0.0224(10) 0.2450(3) 0.028(2) Uani d 1 8
O O5 0.4268(3) 0.5892(10) 0.3580(3) 0.0254(19) Uani d 1 8
O O6 0.1446(4) 0.0212(9) 0.2614(3) 0.027(2) Uani d 1 8
O O7 0.2100(3) 0.3968(9) 0.2501(3) 0.0212(17) Uani d 1 8
O O8 0.3027(3) 0.3939(9) 0.3732(3) 0.0253(19) Uani d 1 8
O O9 0.3443(4) 0.7642(10) 0.4381(3) 0.032(2) Uani d 1 8
O O10 0.0819(6) 0.3721(14) 0.0598(5) 0.062(4) Uani d 1 8
O O11 0.3214(5) 0.5041(12) 0.0465(4) 0.045(3) Uani d 1 8
N N1 0.0849(11) 0.497(3) 0.4794(8) 0.033(5) Uani d 0.5 8
N N1A 0.0470(12) 0.531(3) 0.4898(8) 0.033(5) Uani d 0.5 8

loop_
_atom_site_aniso_label
_atom_site_aniso_U_11
_atom_site_aniso_U_22
_atom_site_aniso_U_33
_atom_site_aniso_U_12
_atom_site_aniso_U_13
_atom_site_aniso_U_23
_atom_site_aniso_type_symbol
Te1 0.0175(3) 0.0198(2) 0.0238(3) 0.0016(2) 0.0061(2) 0.0003(2) Te
Te2 0.0159(3) 0.0214(2) 0.0217(3) -0.0034(2) 0.0041(2) -0.0005(2) Te
Te3 0.0154(2) 0.0175(2) 0.0198(3) 0.0006(2) 0.00242(19) 0.0012(2) Te
Te4 0.0242(3) 0.0191(2) 0.0212(3) -0.0026(2) 0.0026(2) -0.0009(2) Te
Rb1 0.0425(11) 0.0446(11) 0.0280(9) 0 0.0196(8) 0 Rb
Rb2 0.0208(7) 0.0218(7) 0.0465(9) 0.0051(6) 0.0125(6) 0.0079(6) Rb
O1 0.018(3) 0.033(3) 0.026(3) 0.008(3) 0.006(2) -0.004(3) O
O2 0.017(3) 0.031(3) 0.033(4) -0.001(3) 0.003(3) -0.010(3) O
O3 0.026(3) 0.022(3) 0.037(4) 0.002(3) 0.016(3) 0.002(3) O
O4 0.023(3) 0.032(3) 0.031(4) -0.003(3) 0.010(3) 0.004(3) O
O5 0.019(3) 0.032(3) 0.025(3) -0.005(3) 0.003(2) -0.007(3) O
O6 0.024(3) 0.023(3) 0.029(3) -0.007(3) -0.005(3) 0.000(3) O
O7 0.023(3) 0.018(3) 0.025(3) 0.005(2) 0.010(2) 0.001(2) O
O8 0.025(3) 0.022(3) 0.027(3) -0.001(3) 0.002(3) 0.000(3) O
O9 0.035(4) 0.034(4) 0.027(4) -0.004(3) 0.003(3) -0.012(3) O
O10 0.059(6) 0.056(6) 0.079(7) -0.019(5) 0.031(5) -0.009(5) O
O11 0.056(6) 0.041(4) 0.038(5) -0.002(4) 0.012(4) -0.002(3) O
N1 0.048(11) 0.035(7) 0.012(5) -0.009(7) -0.002(6) 0.002(4) N
N1A 0.048(11) 0.035(7) 0.012(5) -0.009(7) -0.002(6) 0.002(4) N

loop_
_atom_type_symbol
_atom_type_scat_dispersion_real
_atom_type_scat_dispersion_imag
_atom_type_scat_source
N 0.0061 0.0033 'International Tables Vol C tables 4.2.6.8 and 6.1.1.1'
H 0.0000 0.0000 'International Tables Vol C tables 4.2.6.8 and 6.1.1.1'
Rb -0.9393 2.9676 'International Tables Vol C tables 4.2.6.8 and 6.1.1.1'
Te -0.5308 1.6751 'International Tables Vol C tables 4.2.6.8 and 6.1.1.1'
O 0.0106 0.0060 'International Tables Vol C tables 4.2.6.8 and 6.1.1.1'

loop_
_geom_angle_atom_site_label_1
_geom_angle_atom_site_label_2
_geom_angle_atom_site_label_3
_geom_angle_site_symmetry_1
_geom_angle_site_symmetry_3
_geom_angle
_geom_angle_publ_flag
O1 Te1 O2 . . 94.1(3) no
O1 Te1 O3 . . 94.5(3) no
O1 Te1 O4 . 6_555 74.7(3) no
O2 Te1 O3 . . 90.6(3) no
O2 Te1 O4 . 6_555 167.8(3) no
O3 Te1 O4 . 6_555 85.6(2) no
O1 Te2 O4 6_545 . 78.8(3) no
O1 Te2 O5 6_545 7_555 91.0(2) no
O1 Te2 O6 6_545 . 168.8(3) no
O4 Te2 O5 . 7_555 100.2(3) no
O4 Te2 O6 . . 90.3(3) no
O5 Te2 O6 7_555 . 88.1(3) no
O3 Te3 O6 . . 87.9(3) no
O3 Te3 O7 . . 82.0(3) no
O3 Te3 O7 . 7_555 156.3(2) no
O3 Te3 O8 . . 89.8(2) no
O6 Te3 O7 . . 94.1(3) no
O6 Te3 O7 . 7_555 88.1(3) no
O6 Te3 O8 . . 177.3(2) no
O7 Te3 O7 . 7_555 75.0(2) no
O7 Te3 O8 . . 84.3(2) no
O7 Te3 O8 7_555 . 93.5(2) no
O2 Te4 O5 . . 170.6(2) no
O2 Te4 O8 . . 87.8(3) no
O2 Te4 O9 . . 88.1(3) no
O5 Te4 O8 . . 85.2(3) no
O5 Te4 O9 . . 87.1(3) no
O8 Te4 O9 . . 101.3(3) no
O2 Rb1 O2 . 2_556 107.08(16) no
O2 Rb1 O8 . . 50.53(17) no
O2 Rb1 O8 . 2_556 131.76(17) no
O2 Rb1 O9 . . 47.64(15) no
O2 Rb1 O9 . 2_556 80.54(17) no
O2 Rb1 O11 . 7_555 104.37(18) no
O2 Rb1 O11 . 8_555 142.7(2) no
O2 Rb1 N1 . . 72.6(4) no
O2 Rb1 N1 . 2_556 93.8(3) no
O2 Rb1 O8 2_556 . 131.76(17) no
O2 Rb1 O8 2_556 2_556 50.53(17) no
O2 Rb1 O9 2_556 . 80.54(17) no
O2 Rb1 O9 2_556 2_556 47.64(15) no
O2 Rb1 O11 2_556 7_555 142.7(2) no
O2 Rb1 O11 2_556 8_555 104.37(18) no
O2 Rb1 N1 2_556 . 93.8(3) no
O2 Rb1 N1 2_556 2_556 72.6(4) no
O8 Rb1 O8 . 2_556 177.08(18) no
O8 Rb1 O9 . . 52.37(17) no
O8 Rb1 O9 . 2_556 130.28(17) no
O8 Rb1 O11 . 7_555 84.3(2) no
O8 Rb1 O11 . 8_555 93.1(2) no
O8 Rb1 N1 . . 112.5(3) no
O8 Rb1 N1 . 2_556 68.2(3) no
O8 Rb1 O9 2_556 . 130.28(17) no
O8 Rb1 O9 2_556 2_556 52.37(17) no
O8 Rb1 O11 2_556 7_555 93.1(2) no
O8 Rb1 O11 2_556 8_555 84.3(2) no
O8 Rb1 N1 2_556 . 68.2(3) no
O8 Rb1 N1 2_556 2_556 112.5(3) no
O9 Rb1 O9 . 2_556 90.30(18) no
O9 Rb1 O11 . 7_555 136.5(2) no
O9 Rb1 O11 . 8_555 120.9(2) no
O9 Rb1 N1 . . 113.3(4) no
O9 Rb1 N1 . 2_556 47.8(4) no
O9 Rb1 O11 2_556 7_555 120.9(2) no
O9 Rb1 O11 2_556 8_555 136.5(2) no
O9 Rb1 N1 2_556 . 47.8(4) no
O9 Rb1 N1 2_556 2_556 113.3(4) no
O11 Rb1 O11 7_555 8_555 57.2(2) no
O11 Rb1 N1 7_555 . 76.9(4) no
O11 Rb1 N1 7_555 2_556 124.8(4) no
O11 Rb1 N1 8_555 . 124.8(4) no
O11 Rb1 N1 8_555 2_556 76.9(4) no
N1 Rb1 N1 . 2_556 157.4(5) no
O1 Rb2 O3 1_545 . 109.33(19) no
O1 Rb2 O4 1_545 . 64.77(17) no
O1 Rb2 O5 1_545 4_465 141.15(17) no
O1 Rb2 O10 1_545 6_545 74.4(2) no
O1 Rb2 O11 1_545 7_555 71.5(2) no
O1 Rb2 N1 1_545 . 148.2(3) no
O3 Rb2 O4 . . 79.91(19) no
O3 Rb2 O5 . 4_465 90.48(19) no
O3 Rb2 O10 . 6_545 176.0(2) no
O3 Rb2 O11 . 7_555 69.1(2) no
O3 Rb2 N1 . . 66.7(4) no
O4 Rb2 O5 . 4_465 87.47(18) no
O4 Rb2 O10 . 6_545 100.6(2) no
O4 Rb2 O11 . 7_555 112.5(2) no
O4 Rb2 N1 . . 138.8(3) no
O5 Rb2 O10 4_465 6_545 85.6(2) no
O5 Rb2 O11 4_465 7_555 147.1(2) no
O5 Rb2 N1 4_465 . 70.1(4) no
O10 Rb2 O11 6_545 7_555 114.1(3) no
O10 Rb2 N1 6_545 . 111.1(4) no
O11 Rb2 N1 7_555 . 78.1(4) no

loop_
_geom_bond_atom_site_label_1
_geom_bond_atom_site_label_2
_geom_bond_site_symmetry_2
_geom_bond_distance
_geom_bond_publ_flag
Te1 O1 . 1.879(7) no
Te1 O2 . 1.949(6) no
Te1 O3 . 1.924(6) no
Te2 O1 6_545 2.343(6) no
Te2 O4 . 1.849(7) no
Te2 O5 7_555 1.893(7) no
Te2 O6 . 2.012(6) no
Te3 O3 . 2.033(7) no
Te3 O6 . 1.968(6) no
Te3 O7 . 1.925(6) no
Te3 O7 7_555 2.161(7) no
Te3 O8 . 2.275(6) no
Te4 O2 . 2.127(7) no
Te4 O5 . 2.202(7) no
Te4 O8 . 1.882(6) no
Te4 O9 . 1.839(7) no
Rb1 O2 . 3.422(7) no
Rb1 O2 2_556 3.422(7) no
Rb1 O8 . 3.055(7) no
Rb1 O8 2_556 3.055(7) no
Rb1 O9 . 3.425(8) no
Rb1 O9 2_556 3.425(8) no
Rb1 O11 7_555 3.140(8) no
Rb1 O11 8_555 3.140(8) no
Rb1 N1 . 3.14(2) no
Rb1 N1 2_556 3.14(2) no
Rb2 O1 1_545 2.983(7) no
Rb2 O3 . 2.948(7) no
Rb2 O4 . 3.130(7) no
Rb2 O5 4_465 2.906(6) no
Rb2 O10 6_545 3.042(11) no
Rb2 O11 7_555 2.878(9) no
Rb2 N1 . 3.297(18) no
N1 N1A . 0.83(3) no
N1A N1A 3_566 1.97(3) no
